data_4003158
loop_
_publ_author_name
'Abe, Masahiro'
'Mori, Takamichi'
'Osaka, Itaru'
'Sugimoto, Kunihisa'
'Takimiya, Kazuo'

_publ_section_title
;
 Thermally, Operationally, and Environmentally Stable Organic Thin-Film
 Transistors Based on
 Bis[1]benzothieno[2,3-d:2&#x2032;,3&#x2032;-d&#x2032;]naphtho[2,3-b:6,7-b&#x2032;]dithiophene
 Derivatives: Effective Synthesis, Electronic Structures, and
 Structure--Property Relationship
;
_journal_issue 14
_journal_name_full 'Chemistry of Materials'
_journal_page_first 5049
_journal_paper_doi 10.1021/acs.chemmater.5b01608
_journal_volume 27
_journal_year 2015
_chemical_formula_moiety 'C38 H20 S4'
_chemical_formula_sum 'C38 H20 S4'
_chemical_formula_weight 604.78
_space_group_crystal_system monoclinic
_space_group_IT_number 14
_space_group_name_Hall '-P 2yab'
_space_group_name_H-M_alt 'P 1 21/a 1'
_atom_sites_solution_hydrogens geom
_audit_creation_method SHELXL-2014
_cell_angle_alpha 90
_cell_angle_beta 94.509(7)
_cell_angle_gamma 90
_cell_formula_units_Z 2
_cell_length_a 6.1280(15)
_cell_length_b 7.5805(19)
_cell_length_c 28.009(7)
_cell_measurement_temperature 100(2)
_cell_volume 1297.1(6)
_computing_structure_refinement 'SHELXL-2014 (Sheldrick, 2014)'
_diffrn_ambient_temperature 100(2)
_diffrn_detector_area_resol_mean 14.63
_diffrn_measured_fraction_theta_full 0.995
_diffrn_measured_fraction_theta_max 0.996
_diffrn_measurement_device_type 'Rigaku MercuryCCD2'
_diffrn_measurement_method \w
_diffrn_radiation_monochromator 'Si 311'
_diffrn_radiation_source synchrotron
_diffrn_radiation_type synchrotron
_diffrn_radiation_wavelength 0.6997
_diffrn_reflns_av_R_equivalents 0.1123
_diffrn_reflns_av_unetI/netI 0.1054
_diffrn_reflns_Laue_measured_fraction_full 0.995
_diffrn_reflns_Laue_measured_fraction_max 0.996
_diffrn_reflns_limit_h_max 7
_diffrn_reflns_limit_h_min -7
_diffrn_reflns_limit_k_max 9
_diffrn_reflns_limit_k_min -9
_diffrn_reflns_limit_l_max 36
_diffrn_reflns_limit_l_min -34
_diffrn_reflns_number 12011
_diffrn_reflns_point_group_measured_fraction_full 0.995
_diffrn_reflns_point_group_measured_fraction_max 0.996
_diffrn_reflns_theta_full 24.823
_diffrn_reflns_theta_max 27.017
_diffrn_reflns_theta_min 0.718
_exptl_absorpt_coefficient_mu 0.394
_exptl_absorpt_correction_T_max 1.0000
_exptl_absorpt_correction_T_min 0.3446
_exptl_absorpt_correction_type multi-scan
_exptl_absorpt_process_details
;
PROCESS-AUTO (1998). Automatic Data Acquisition and Processing Package
for Imaging Plate Diffractometer. Rigaku Corporation, Tokyo, Japan. 
;
_exptl_crystal_colour yellow
_exptl_crystal_density_diffrn 1.548
_exptl_crystal_description plate
_exptl_crystal_F_000 624
_exptl_crystal_size_max 0.08
_exptl_crystal_size_mid 0.05
_exptl_crystal_size_min 0.003
_refine_diff_density_max 1.253
_refine_diff_density_min -0.749
_refine_diff_density_rms 0.156
_refine_ls_extinction_method none
_refine_ls_goodness_of_fit_ref 1.182
_refine_ls_hydrogen_treatment constr
_refine_ls_matrix_type full
_refine_ls_number_parameters 190
_refine_ls_number_reflns 2951
_refine_ls_number_restraints 0
_refine_ls_restrained_S_all 1.182
_refine_ls_R_factor_all 0.1377
_refine_ls_R_factor_gt 0.0803
_refine_ls_shift/su_max 0.000
_refine_ls_shift/su_mean 0.000
_refine_ls_structure_factor_coef Fsqd
_refine_ls_weighting_details 'w=1/[\s^2^(Fo^2^)+(0.1000P)^2^] where P=(Fo^2^+2Fc^2^)/3'
_refine_ls_weighting_scheme calc
_refine_ls_wR_factor_gt 0.1875
_refine_ls_wR_factor_ref 0.2287
_reflns_Friedel_coverage 0.000
_reflns_number_gt 1722
_reflns_number_total 2951
_reflns_threshold_expression 'I > 2\s(I)'
_cod_data_source_file cm5b01608_si_002.cif
_cod_data_source_block shelx
_cod_database_code 4003158
_shelx_space_group_comment
;
The symmetry employed for this shelxl refinement is uniquely defined
by the following loop, which should always be used as a source of
symmetry information in preference to the above space-group names.
They are only intended as comments.
;
_shelxl_version_number 2014-1

loop_
_space_group_symop_operation_xyz
'x, y, z'
'-x+1/2, y+1/2, -z'
'-x, -y, -z'
'x-1/2, -y-1/2, z'

loop_
_atom_site_label
_atom_site_type_symbol
_atom_site_fract_x
_atom_site_fract_y
_atom_site_fract_z
_atom_site_U_iso_or_equiv
_atom_site_adp_type
_atom_site_occupancy
_atom_site_site_symmetry_order
_atom_site_calc_flag
_atom_site_refinement_flags_posn
_atom_site_refinement_flags_adp
C1 C 0.4896(7) 0.1165(7) 0.10417(18) 0.0236(11) Uani 1 1 d . .
H1 H 0.5998 0.1981 0.1153 0.028 Uiso 1 1 calc R U
C2 C 0.4184(7) 0.1139(7) 0.05616(17) 0.0243(11) Uani 1 1 d . .
H2 H 0.4813 0.1926 0.0347 0.029 Uiso 1 1 calc R U
C3 C 0.2572(8) -0.0014(7) 0.03900(18) 0.0283(12) Uani 1 1 d . .
H3 H 0.2076 -0.0011 0.0060 0.034 Uiso 1 1 calc R U
C4 C 0.1679(8) -0.1181(7) 0.07030(19) 0.0285(12) Uani 1 1 d . .
H4 H 0.0575 -0.1990 0.0589 0.034 Uiso 1 1 calc R U
C5 C 0.2412(8) -0.1158(7) 0.11840(18) 0.0261(11) Uani 1 1 d . .
H5 H 0.1799 -0.1962 0.1397 0.031 Uiso 1 1 calc R U
C6 C 0.4028(7) 0.0017(7) 0.13642(18) 0.0222(10) Uani 1 1 d . .
C7 C 0.4773(8) 0.0029(6) 0.18800(18) 0.0233(11) Uani 1 1 d . .
C8 C 0.6870(7) 0.0682(6) 0.20369(18) 0.0228(11) Uani 1 1 d . .
H8 H 0.7841 0.1033 0.1806 0.027 Uiso 1 1 calc R U
C9 C 0.7542(8) 0.0821(6) 0.25203(17) 0.0213(10) Uani 1 1 d . .
H9 H 0.8941 0.1297 0.2617 0.026 Uiso 1 1 calc R U
C10 C 0.6176(7) 0.0266(6) 0.28610(17) 0.0195(10) Uani 1 1 d . .
C11 C 0.4103(7) -0.0417(6) 0.27067(17) 0.0195(10) Uani 1 1 d . .
C12 C 0.3409(8) -0.0537(6) 0.22198(17) 0.0216(11) Uani 1 1 d . .
H12 H 0.2006 -0.1006 0.2123 0.026 Uiso 1 1 calc R U
C14 C 0.4654(7) -0.0328(6) 0.35837(17) 0.0191(10) Uani 1 1 d . .
C15 C 0.4838(7) -0.0240(6) 0.40969(17) 0.0189(10) Uani 1 1 d . .
C16 C 0.6909(7) 0.0545(6) 0.42552(17) 0.0199(10) Uani 1 1 d . .
C18 C 0.6413(7) 0.0287(6) 0.33734(17) 0.0194(10) Uani 1 1 d . .
C19 C 0.7489(7) 0.0859(6) 0.47289(17) 0.0200(10) Uani 1 1 d . .
H19 H 0.8862 0.1385 0.4824 0.024 Uiso 1 1 calc R U
C20 C 0.6041(7) 0.0399(6) 0.50742(17) 0.0193(10) Uani 1 1 d . .
C21 C 0.6576(7) 0.0712(6) 0.55680(16) 0.0201(10) Uani 1 1 d . .
H21 H 0.7931 0.1256 0.5669 0.024 Uiso 1 1 calc R U
S1 S 0.84898(18) 0.10314(16) 0.37804(4) 0.0214(3) Uani 1 1 d . .
S2 S 0.25540(19) -0.10090(16) 0.31743(4) 0.0220(3) Uani 1 1 d . .

loop_
_atom_site_aniso_label
_atom_site_aniso_U_11
_atom_site_aniso_U_22
_atom_site_aniso_U_33
_atom_site_aniso_U_23
_atom_site_aniso_U_13
_atom_site_aniso_U_12
C1 0.019(2) 0.026(3) 0.025(3) -0.001(2) 0.000(2) -0.002(2)
C2 0.024(2) 0.031(3) 0.017(2) 0.002(2) 0.001(2) 0.000(2)
C3 0.027(3) 0.032(3) 0.025(3) 0.004(2) -0.003(2) 0.006(2)
C4 0.026(2) 0.034(3) 0.025(3) -0.006(2) -0.002(2) -0.006(2)
C5 0.022(2) 0.031(3) 0.025(3) 0.000(2) 0.001(2) -0.003(2)
C6 0.017(2) 0.024(2) 0.025(3) 0.002(2) -0.0020(19) 0.003(2)
C7 0.025(2) 0.021(2) 0.024(3) -0.0021(19) -0.004(2) -0.001(2)
C8 0.018(2) 0.024(3) 0.026(3) -0.002(2) 0.001(2) -0.0017(19)
C9 0.023(2) 0.017(2) 0.023(3) -0.0019(18) -0.003(2) 0.0017(19)
C10 0.015(2) 0.017(2) 0.025(3) 0.0011(19) -0.0047(19) 0.0019(18)
C11 0.018(2) 0.018(2) 0.022(3) 0.0006(18) 0.002(2) -0.0028(18)
C12 0.018(2) 0.025(2) 0.021(3) -0.0030(19) -0.001(2) 0.0004(19)
C14 0.021(2) 0.016(2) 0.020(2) -0.0020(18) -0.001(2) 0.0008(18)
C15 0.018(2) 0.017(2) 0.021(2) -0.0006(18) -0.0046(19) 0.0013(18)
C16 0.018(2) 0.023(2) 0.019(2) 0.0002(18) 0.0011(19) 0.0045(18)
C18 0.016(2) 0.020(2) 0.022(2) 0.0011(19) -0.0019(19) 0.0023(18)
C19 0.018(2) 0.019(2) 0.022(2) -0.0056(18) -0.0033(19) 0.0037(18)
C20 0.015(2) 0.021(2) 0.021(2) 0.0007(19) -0.0022(19) 0.0009(19)
C21 0.020(2) 0.023(2) 0.017(2) -0.0016(18) -0.005(2) -0.0007(19)
S1 0.0179(6) 0.0260(6) 0.0199(6) -0.0011(5) -0.0006(5) -0.0027(5)
S2 0.0206(6) 0.0258(6) 0.0191(6) -0.0016(5) -0.0014(5) -0.0028(5)

loop_
_atom_type_symbol
_atom_type_description
_atom_type_scat_dispersion_real
_atom_type_scat_dispersion_imag
_atom_type_scat_source
C C 0.0030 0.0016 'International Tables Vol C Tables 4.2.6.8 and 6.1.1.4'
H H 0.0000 0.0000 'International Tables Vol C Tables 4.2.6.8 and 6.1.1.4'
S S 0.1246 0.1234 'International Tables Vol C Tables 4.2.6.8 and 6.1.1.4'

loop_
_geom_angle_atom_site_label_1
_geom_angle_atom_site_label_2
_geom_angle_atom_site_label_3
_geom_angle
_geom_angle_site_symmetry_1
_geom_angle_site_symmetry_3
C2 C1 C6 121.0(4) . .
C2 C1 H1 119.5 . .
C6 C1 H1 119.5 . .
C3 C2 C1 120.8(5) . .
C3 C2 H2 119.6 . .
C1 C2 H2 119.6 . .
C2 C3 C4 119.4(5) . .
C2 C3 H3 120.3 . .
C4 C3 H3 120.3 . .
C5 C4 C3 119.5(5) . .
C5 C4 H4 120.3 . .
C3 C4 H4 120.3 . .
C4 C5 C6 121.7(5) . .
C4 C5 H5 119.1 . .
C6 C5 H5 119.1 . .
C1 C6 C5 117.5(5) . .
C1 C6 C7 121.7(4) . .
C5 C6 C7 120.8(5) . .
C12 C7 C8 118.6(4) . .
C12 C7 C6 120.8(4) . .
C8 C7 C6 120.5(5) . .
C9 C8 C7 121.5(5) . .
C9 C8 H8 119.3 . .
C7 C8 H8 119.3 . .
C10 C9 C8 120.1(4) . .
C10 C9 H9 120.0 . .
C8 C9 H9 120.0 . .
C9 C10 C11 118.7(4) . .
C9 C10 C18 132.0(4) . .
C11 C10 C18 109.3(4) . .
C12 C11 C10 121.4(5) . .
C12 C11 S2 125.2(4) . .
C10 C11 S2 113.4(4) . .
C7 C12 C11 119.8(4) . .
C7 C12 H12 120.1 . .
C11 C12 H12 120.1 . .
C18 C14 C15 114.7(4) . .
C18 C14 S2 113.0(4) . .
C15 C14 S2 132.2(4) . .
C21 C15 C14 131.9(4) 3_656 .
C21 C15 C16 119.0(4) 3_656 .
C14 C15 C16 109.0(4) . .
C19 C16 C15 121.8(5) . .
C19 C16 S1 125.8(4) . .
C15 C16 S1 112.4(4) . .
C14 C18 C10 114.3(4) . .
C14 C18 S1 113.2(4) . .
C10 C18 S1 132.4(4) . .
C16 C19 C20 119.6(4) . .
C16 C19 H19 120.2 . .
C20 C19 H19 120.2 . .
C19 C20 C21 121.3(4) . .
C19 C20 C20 119.8(5) . 3_656
C21 C20 C20 118.9(6) . 3_656
C15 C21 C20 120.9(4) 3_656 .
C15 C21 H21 119.5 3_656 .
C20 C21 H21 119.5 . .
C18 S1 C16 90.6(2) . .
C14 S2 C11 90.0(2) . .

loop_
_geom_bond_atom_site_label_1
_geom_bond_atom_site_label_2
_geom_bond_distance
_geom_bond_site_symmetry_2
C1 C2 1.381(7) .
C1 C6 1.390(7) .
C1 H1 0.9500 .
C2 C3 1.376(7) .
C2 H2 0.9500 .
C3 C4 1.388(8) .
C3 H3 0.9500 .
C4 C5 1.386(7) .
C4 H4 0.9500 .
C5 C6 1.396(6) .
C5 H5 0.9500 .
C6 C7 1.481(7) .
C7 C12 1.384(7) .
C7 C8 1.414(6) .
C8 C9 1.388(7) .
C8 H8 0.9500 .
C9 C10 1.383(7) .
C9 H9 0.9500 .
C10 C11 1.408(6) .
C10 C18 1.431(7) .
C11 C12 1.399(6) .
C11 S2 1.736(5) .
C12 H12 0.9500 .
C14 C18 1.351(6) .
C14 C15 1.435(6) .
C14 S2 1.734(4) .
C15 C21 1.374(7) 3_656
C15 C16 1.440(6) .
C16 C19 1.367(6) .
C16 S1 1.745(5) .
C18 S1 1.735(4) .
C19 C20 1.407(7) .
C19 H19 0.9500 .
C20 C21 1.416(6) .
C20 C20 1.443(8) 3_656
C21 C15 1.374(7) 3_656
C21 H21 0.9500 .

loop_
_geom_torsion_atom_site_label_1
_geom_torsion_atom_site_label_2
_geom_torsion_atom_site_label_3
_geom_torsion_atom_site_label_4
_geom_torsion
_geom_torsion_site_symmetry_1
_geom_torsion_site_symmetry_4
C6 C1 C2 C3 0.8(7) . .
C1 C2 C3 C4 -1.0(8) . .
C2 C3 C4 C5 0.5(8) . .
C3 C4 C5 C6 0.2(8) . .
C2 C1 C6 C5 0.0(7) . .
C2 C1 C6 C7 -180.0(5) . .
C4 C5 C6 C1 -0.4(7) . .
C4 C5 C6 C7 179.5(5) . .
C1 C6 C7 C12 153.7(5) . .
C5 C6 C7 C12 -26.2(7) . .
C1 C6 C7 C8 -24.0(7) . .
C5 C6 C7 C8 156.1(5) . .
C12 C7 C8 C9 -2.3(7) . .
C6 C7 C8 C9 175.4(4) . .
C7 C8 C9 C10 1.9(7) . .
C8 C9 C10 C11 -0.7(7) . .
C8 C9 C10 C18 -178.4(5) . .
C9 C10 C11 C12 -0.2(7) . .
C18 C10 C11 C12 178.1(4) . .
C9 C10 C11 S2 -178.6(4) . .
C18 C10 C11 S2 -0.4(5) . .
C8 C7 C12 C11 1.4(7) . .
C6 C7 C12 C11 -176.3(4) . .
C10 C11 C12 C7 -0.2(7) . .
S2 C11 C12 C7 178.0(4) . .
C18 C14 C15 C21 179.4(5) . 3_656
S2 C14 C15 C21 1.9(8) . 3_656
C18 C14 C15 C16 1.3(6) . .
S2 C14 C15 C16 -176.2(4) . .
C21 C15 C16 C19 -1.1(7) 3_656 .
C14 C15 C16 C19 177.3(4) . .
C21 C15 C16 S1 179.3(4) 3_656 .
C14 C15 C16 S1 -2.2(5) . .
C15 C14 C18 C10 -177.4(4) . .
S2 C14 C18 C10 0.6(5) . .
C15 C14 C18 S1 0.3(5) . .
S2 C14 C18 S1 178.2(2) . .
C9 C10 C18 C14 177.8(5) . .
C11 C10 C18 C14 -0.1(6) . .
C9 C10 C18 S1 0.7(8) . .
C11 C10 C18 S1 -177.2(4) . .
C15 C16 C19 C20 0.4(7) . .
S1 C16 C19 C20 179.9(4) . .
C16 C19 C20 C21 -179.6(4) . .
C16 C19 C20 C20 0.0(8) . 3_656
C19 C20 C21 C15 -179.3(4) . 3_656
C20 C20 C21 C15 1.2(8) 3_656 3_656
C14 C18 S1 C16 -1.3(4) . .
C10 C18 S1 C16 175.8(5) . .
C19 C16 S1 C18 -177.5(4) . .
C15 C16 S1 C18 2.1(4) . .
C18 C14 S2 C11 -0.6(4) . .
C15 C14 S2 C11 176.9(5) . .
C12 C11 S2 C14 -177.8(4) . .
C10 C11 S2 C14 0.6(4) . .
